data_7107731
loop_
_publ_author_name
'Zhen Zhang'
'Yin Wei'
'Min Shi'

_publ_section_title
;
 An unprecedented ring-opening reaction of
 N-(aziridin-2-ylmethylene)hydrazines to facile synthesis of
 functionalized enamines catalysed by Lewis acid
;
_journal_name_full Chem.Commun.
_journal_page_first 5334
_journal_paper_doi 10.1039/c2cc31911j
_journal_volume 48
_journal_year 2012
_chemical_formula_sum 'C26 H24 N4 O6 S2'
_chemical_formula_weight 552.61
_chemical_name_systematic
;
?
;
_space_group_IT_number 2
_symmetry_cell_setting triclinic
_symmetry_space_group_name_Hall '-P 1'
_symmetry_space_group_name_H-M 'P -1'
_atom_sites_solution_hydrogens geom
_atom_sites_solution_primary direct
_atom_sites_solution_secondary difmap
_audit_creation_method SHELXL-97
_cell_angle_alpha 69.652(2)
_cell_angle_beta 74.456(2)
_cell_angle_gamma 87.696(2)
_cell_formula_units_Z 2
_cell_length_a 9.0221(10)
_cell_length_b 12.4227(14)
_cell_length_c 12.8373(14)
_cell_measurement_reflns_used 3084
_cell_measurement_temperature 133(2)
_cell_measurement_theta_max 29.51
_cell_measurement_theta_min 2.79
_cell_volume 1297.4(3)
_computing_cell_refinement 'Bruker SAINT'
_computing_data_collection 'Bruker APEX2'
_computing_data_reduction 'Bruker SAINT'
_computing_molecular_graphics 'Bruker SHELXTL'
_computing_publication_material 'Bruker SHELXTL'
_computing_structure_refinement 'SHELXL-97 (Sheldrick, 2008)'
_computing_structure_solution 'SHELXS-97 (Sheldrick, 2008)'
_diffrn_ambient_temperature 133(2)
_diffrn_measured_fraction_theta_full 0.990
_diffrn_measured_fraction_theta_max 0.990
_diffrn_measurement_device_type 'Bruker APEX-II CCD'
_diffrn_measurement_method '\f and \w scans'
_diffrn_radiation_monochromator graphite
_diffrn_radiation_source 'fine-focus sealed tube'
_diffrn_radiation_type MoK\a
_diffrn_radiation_wavelength 0.71073
_diffrn_reflns_av_R_equivalents 0.0286
_diffrn_reflns_av_sigmaI/netI 0.0567
_diffrn_reflns_limit_h_max 12
_diffrn_reflns_limit_h_min -11
_diffrn_reflns_limit_k_max 16
_diffrn_reflns_limit_k_min -14
_diffrn_reflns_limit_l_max 17
_diffrn_reflns_limit_l_min -16
_diffrn_reflns_number 11780
_diffrn_reflns_theta_full 29.00
_diffrn_reflns_theta_max 29.00
_diffrn_reflns_theta_min 1.75
_exptl_absorpt_coefficient_mu 0.255
_exptl_absorpt_correction_T_max 0.9628
_exptl_absorpt_correction_T_min 0.9391
_exptl_absorpt_correction_type multi-scan
_exptl_absorpt_process_details sadabs
_exptl_crystal_colour yellow
_exptl_crystal_density_diffrn 1.415
_exptl_crystal_density_method 'not measured'
_exptl_crystal_description block
_exptl_crystal_F_000 576
_exptl_crystal_size_max 0.25
_exptl_crystal_size_mid 0.18
_exptl_crystal_size_min 0.15
_refine_diff_density_max 0.616
_refine_diff_density_min -0.557
_refine_diff_density_rms 0.090
_refine_ls_extinction_method none
_refine_ls_goodness_of_fit_ref 1.078
_refine_ls_hydrogen_treatment constr
_refine_ls_matrix_type full
_refine_ls_number_parameters 345
_refine_ls_number_reflns 6843
_refine_ls_number_restraints 0
_refine_ls_restrained_S_all 1.078
_refine_ls_R_factor_all 0.0757
_refine_ls_R_factor_gt 0.0473
_refine_ls_shift/su_max 0.055
_refine_ls_shift/su_mean 0.001
_refine_ls_structure_factor_coef Fsqd
_refine_ls_weighting_details 'calc w=1/[\s^2^(Fo^2^)+(0.0894P)^2^+0.0000P] where P=(Fo^2^+2Fc^2^)/3'
_refine_ls_weighting_scheme calc
_refine_ls_wR_factor_gt 0.1271
_refine_ls_wR_factor_ref 0.1583
_reflns_number_gt 4918
_reflns_number_total 6843
_reflns_threshold_expression >2sigma(I)
_cod_data_source_file c2cc31911j.txt
_cod_data_source_block mo_dm11466_0m
_cod_original_cell_volume 1297.4(2)
_cod_original_sg_symbol_H-M P-1
_cod_database_code 7107731

loop_
_symmetry_equiv_pos_as_xyz
'x, y, z'
'-x, -y, -z'

loop_
_atom_site_label
_atom_site_type_symbol
_atom_site_fract_x
_atom_site_fract_y
_atom_site_fract_z
_atom_site_U_iso_or_equiv
_atom_site_adp_type
_atom_site_occupancy
_atom_site_symmetry_multiplicity
_atom_site_calc_flag
_atom_site_refinement_flags
N1 N 0.0002(2) 0.85631(16) 0.48801(15) 0.0188(4) Uani 1 1 d .
N2 N 0.1041(2) 0.84806(15) 0.39068(15) 0.0172(4) Uani 1 1 d .
N3 N 0.3931(2) 0.86711(16) 0.26396(16) 0.0212(4) Uani 1 1 d .
H3 H 0.3467 0.8390 0.3383 0.025 Uiso 1 1 calc R
N4 N 0.3965(3) 1.42849(19) 0.13345(19) 0.0343(5) Uani 1 1 d .
O1 O -0.0303(2) 0.85153(16) 0.68590(15) 0.0345(4) Uani 1 1 d .
O2 O 0.2185(2) 0.92544(14) 0.53624(15) 0.0290(4) Uani 1 1 d .
O3 O 0.62761(19) 0.90522(15) 0.31263(15) 0.0291(4) Uani 1 1 d .
O4 O 0.63566(18) 0.93272(15) 0.10983(15) 0.0271(4) Uani 1 1 d .
O5 O 0.4611(3) 1.48655(17) 0.1699(2) 0.0497(6) Uani 1 1 d .
O6 O 0.3021(3) 1.46466(19) 0.0789(2) 0.0555(6) Uani 1 1 d .
S1 S 0.08877(7) 0.84415(5) 0.58990(5) 0.02214(14) Uani 1 1 d .
S2 S 0.55787(6) 0.94098(5) 0.21965(5) 0.02033(14) Uani 1 1 d .
C1 C -0.1630(2) 0.81582(19) 0.52043(19) 0.0210(4) Uani 1 1 d .
H1A H -0.2078 0.8560 0.4556 0.025 Uiso 1 1 calc R
H1B H -0.2203 0.8361 0.5878 0.025 Uiso 1 1 calc R
C2 C -0.1827(3) 0.6902(2) 0.54937(19) 0.0239(5) Uani 1 1 d .
C3 C -0.1883(3) 0.5893(2) 0.5745(2) 0.0252(5) Uani 1 1 d .
C4 C -0.1899(3) 0.4630(2) 0.6088(3) 0.0366(6) Uani 1 1 d .
H4A H -0.1159 0.4336 0.6542 0.055 Uiso 1 1 calc R
H4B H -0.1613 0.4418 0.5396 0.055 Uiso 1 1 calc R
H4C H -0.2934 0.4298 0.6553 0.055 Uiso 1 1 calc R
C5 C 0.0578(2) 0.83176(18) 0.31075(17) 0.0183(4) Uani 1 1 d .
H5A H -0.0493 0.8226 0.3189 0.022 Uiso 1 1 calc R
C6 C 0.1715(2) 0.82747(17) 0.20682(17) 0.0170(4) Uani 1 1 d .
C7 C 0.3243(2) 0.84763(18) 0.18623(18) 0.0188(4) Uani 1 1 d .
H7 H 0.3893 0.8486 0.1141 0.023 Uiso 1 1 calc R
C8 C 0.1156(2) 0.80023(18) 0.11940(17) 0.0175(4) Uani 1 1 d .
C9 C 0.1891(2) 0.72181(19) 0.06937(18) 0.0205(4) Uani 1 1 d .
H9 H 0.2733 0.6831 0.0939 0.025 Uiso 1 1 calc R
C10 C 0.1409(3) 0.6996(2) -0.01558(19) 0.0242(5) Uani 1 1 d .
H10 H 0.1922 0.6463 -0.0489 0.029 Uiso 1 1 calc R
C11 C 0.0180(3) 0.7553(2) -0.0515(2) 0.0305(5) Uani 1 1 d .
H11 H -0.0152 0.7406 -0.1098 0.037 Uiso 1 1 calc R
C12 C -0.0566(3) 0.8329(2) -0.0021(2) 0.0315(6) Uani 1 1 d .
H12 H -0.1407 0.8716 -0.0272 0.038 Uiso 1 1 calc R
C13 C -0.0096(3) 0.8546(2) 0.08365(19) 0.0248(5) Uani 1 1 d .
H13 H -0.0629 0.9065 0.1180 0.030 Uiso 1 1 calc R
C14 C 0.1622(3) 0.70662(19) 0.62765(18) 0.0206(4) Uani 1 1 d .
C15 C 0.0715(3) 0.6136(2) 0.7157(2) 0.0266(5) Uani 1 1 d .
H15 H -0.0300 0.6240 0.7554 0.032 Uiso 1 1 calc R
C16 C 0.1312(3) 0.5064(2) 0.7441(2) 0.0308(5) Uani 1 1 d .
H16 H 0.0697 0.4432 0.8042 0.037 Uiso 1 1 calc R
C17 C 0.2783(3) 0.4889(2) 0.6872(2) 0.0270(5) Uani 1 1 d .
C18 C 0.3687(3) 0.5822(2) 0.6004(2) 0.0255(5) Uani 1 1 d .
H18 H 0.4705 0.5713 0.5617 0.031 Uiso 1 1 calc R
C19 C 0.3116(3) 0.69135(19) 0.56975(19) 0.0224(4) Uani 1 1 d .
H19 H 0.3736 0.7546 0.5102 0.027 Uiso 1 1 calc R
C20 C 0.3423(3) 0.3703(2) 0.7181(3) 0.0406(7) Uani 1 1 d .
H20A H 0.3137 0.3325 0.8022 0.061 Uiso 1 1 calc R
H20B H 0.4548 0.3778 0.6884 0.061 Uiso 1 1 calc R
H20C H 0.2996 0.3241 0.6836 0.061 Uiso 1 1 calc R
C21 C 0.5083(2) 1.08465(19) 0.19677(19) 0.0194(4) Uani 1 1 d .
C22 C 0.4279(3) 1.1359(2) 0.11509(19) 0.0234(5) Uani 1 1 d .
H22 H 0.4004 1.0939 0.0730 0.028 Uiso 1 1 calc R
C23 C 0.3887(3) 1.2483(2) 0.0958(2) 0.0266(5) Uani 1 1 d .
H23 H 0.3317 1.2846 0.0419 0.032 Uiso 1 1 calc R
C24 C 0.4343(3) 1.3066(2) 0.1569(2) 0.0250(5) Uani 1 1 d .
C25 C 0.5132(3) 1.2588(2) 0.2368(2) 0.0285(5) Uani 1 1 d .
H25 H 0.5428 1.3025 0.2764 0.034 Uiso 1 1 calc R
C26 C 0.5503(3) 1.1441(2) 0.2594(2) 0.0259(5) Uani 1 1 d .
H26 H 0.6029 1.1075 0.3163 0.031 Uiso 1 1 calc R

loop_
_atom_site_aniso_label
_atom_site_aniso_U_11
_atom_site_aniso_U_22
_atom_site_aniso_U_33
_atom_site_aniso_U_23
_atom_site_aniso_U_13
_atom_site_aniso_U_12
N1 0.0203(8) 0.0204(9) 0.0164(8) -0.0076(7) -0.0047(7) 0.0027(7)
N2 0.0193(8) 0.0161(8) 0.0157(8) -0.0056(7) -0.0043(7) 0.0022(7)
N3 0.0198(9) 0.0253(10) 0.0184(9) -0.0060(7) -0.0065(7) -0.0026(7)
N4 0.0377(12) 0.0261(11) 0.0334(12) -0.0096(9) -0.0017(10) 0.0059(9)
O1 0.0464(11) 0.0405(11) 0.0222(8) -0.0171(8) -0.0126(8) 0.0183(9)
O2 0.0383(10) 0.0205(8) 0.0378(10) -0.0129(7) -0.0227(8) 0.0030(7)
O3 0.0285(8) 0.0273(9) 0.0401(10) -0.0125(8) -0.0230(8) 0.0065(7)
O4 0.0187(7) 0.0317(9) 0.0338(9) -0.0176(7) -0.0038(7) 0.0022(7)
O5 0.0643(14) 0.0271(10) 0.0628(14) -0.0221(10) -0.0170(12) 0.0020(10)
O6 0.0704(15) 0.0367(12) 0.0690(16) -0.0199(11) -0.0361(13) 0.0281(11)
S1 0.0313(3) 0.0205(3) 0.0200(3) -0.0099(2) -0.0127(2) 0.0069(2)
S2 0.0160(2) 0.0218(3) 0.0269(3) -0.0106(2) -0.0093(2) 0.00325(19)
C1 0.0189(10) 0.0213(10) 0.0210(10) -0.0060(8) -0.0048(8) 0.0028(8)
C2 0.0219(10) 0.0267(12) 0.0218(11) -0.0071(9) -0.0055(9) -0.0006(9)
C3 0.0251(11) 0.0242(12) 0.0258(11) -0.0075(9) -0.0071(9) -0.0002(9)
C4 0.0435(15) 0.0207(12) 0.0434(15) -0.0060(11) -0.0146(13) -0.0025(11)
C5 0.0194(10) 0.0174(10) 0.0185(10) -0.0050(8) -0.0073(8) 0.0022(8)
C6 0.0203(9) 0.0147(9) 0.0162(9) -0.0048(8) -0.0060(8) 0.0012(8)
C7 0.0199(10) 0.0197(10) 0.0172(10) -0.0059(8) -0.0061(8) -0.0007(8)
C8 0.0183(9) 0.0182(10) 0.0146(9) -0.0039(8) -0.0042(8) -0.0007(8)
C9 0.0185(10) 0.0212(10) 0.0212(10) -0.0069(8) -0.0051(8) -0.0006(8)
C10 0.0273(11) 0.0281(12) 0.0182(10) -0.0110(9) -0.0044(9) 0.0020(9)
C11 0.0295(12) 0.0457(15) 0.0209(11) -0.0149(11) -0.0101(9) 0.0009(11)
C12 0.0263(12) 0.0475(16) 0.0282(12) -0.0171(11) -0.0154(10) 0.0116(11)
C13 0.0230(11) 0.0325(13) 0.0229(11) -0.0126(10) -0.0097(9) 0.0074(9)
C14 0.0277(11) 0.0186(10) 0.0182(10) -0.0055(8) -0.0118(9) 0.0024(8)
C15 0.0265(11) 0.0299(12) 0.0210(11) -0.0051(9) -0.0072(9) 0.0002(9)
C16 0.0330(13) 0.0245(12) 0.0277(12) 0.0021(10) -0.0108(10) -0.0047(10)
C17 0.0305(12) 0.0205(11) 0.0305(12) -0.0057(9) -0.0135(10) 0.0033(9)
C18 0.0261(11) 0.0229(11) 0.0277(12) -0.0077(9) -0.0094(9) 0.0028(9)
C19 0.0277(11) 0.0208(10) 0.0188(10) -0.0042(8) -0.0101(9) 0.0002(9)
C20 0.0438(15) 0.0209(12) 0.0518(17) -0.0059(12) -0.0141(13) 0.0071(11)
C21 0.0153(9) 0.0219(10) 0.0222(10) -0.0092(8) -0.0049(8) 0.0009(8)
C22 0.0215(10) 0.0281(12) 0.0238(11) -0.0112(9) -0.0087(9) 0.0020(9)
C23 0.0247(11) 0.0281(12) 0.0268(12) -0.0075(10) -0.0101(9) 0.0060(9)
C24 0.0236(11) 0.0216(11) 0.0257(11) -0.0087(9) -0.0002(9) 0.0039(9)
C25 0.0334(12) 0.0272(12) 0.0286(12) -0.0149(10) -0.0074(10) -0.0002(10)
C26 0.0276(11) 0.0264(12) 0.0263(12) -0.0097(10) -0.0110(9) 0.0011(9)

loop_
_atom_type_symbol
_atom_type_description
_atom_type_scat_dispersion_real
_atom_type_scat_dispersion_imag
_atom_type_scat_source
C C 0.0033 0.0016 'International Tables Vol C Tables 4.2.6.8 and 6.1.1.4'
H H 0.0000 0.0000 'International Tables Vol C Tables 4.2.6.8 and 6.1.1.4'
N N 0.0061 0.0033 'International Tables Vol C Tables 4.2.6.8 and 6.1.1.4'
O O 0.0106 0.0060 'International Tables Vol C Tables 4.2.6.8 and 6.1.1.4'
S S 0.1246 0.1234 'International Tables Vol C Tables 4.2.6.8 and 6.1.1.4'

loop_
_geom_angle_atom_site_label_1
_geom_angle_atom_site_label_2
_geom_angle_atom_site_label_3
_geom_angle
N2 N1 C1 121.35(17)
N2 N1 S1 110.32(13)
C1 N1 S1 120.23(14)
C5 N2 N1 120.99(18)
C7 N3 S2 121.38(15)
C7 N3 H3 119.3
S2 N3 H3 119.3
O6 N4 O5 124.0(2)
O6 N4 C24 117.7(2)
O5 N4 C24 118.3(2)
O1 S1 O2 121.19(12)
O1 S1 N1 104.90(10)
O2 S1 N1 106.19(10)
O1 S1 C14 109.32(11)
O2 S1 C14 106.82(11)
N1 S1 C14 107.75(10)
O3 S2 O4 120.90(10)
O3 S2 N3 107.35(10)
O4 S2 N3 106.69(10)
O3 S2 C21 108.04(11)
O4 S2 C21 108.00(10)
N3 S2 C21 104.75(10)
N1 C1 C2 112.65(18)
N1 C1 H1A 109.1
C2 C1 H1A 109.1
N1 C1 H1B 109.1
C2 C1 H1B 109.1
H1A C1 H1B 107.8
C3 C2 C1 175.1(2)
C2 C3 C4 177.4(3)
C3 C4 H4A 109.5
C3 C4 H4B 109.5
H4A C4 H4B 109.5
C3 C4 H4C 109.5
H4A C4 H4C 109.5
H4B C4 H4C 109.5
N2 C5 C6 119.39(19)
N2 C5 H5A 120.3
C6 C5 H5A 120.3
C7 C6 C5 123.3(2)
C7 C6 C8 118.36(19)
C5 C6 C8 118.35(18)
C6 C7 N3 124.3(2)
C6 C7 H7 117.9
N3 C7 H7 117.9
C13 C8 C9 118.5(2)
C13 C8 C6 120.5(2)
C9 C8 C6 121.00(19)
C10 C9 C8 121.1(2)
C10 C9 H9 119.4
C8 C9 H9 119.4
C11 C10 C9 119.8(2)
C11 C10 H10 120.1
C9 C10 H10 120.1
C10 C11 C12 119.7(2)
C10 C11 H11 120.1
C12 C11 H11 120.1
C13 C12 C11 120.6(2)
C13 C12 H12 119.7
C11 C12 H12 119.7
C12 C13 C8 120.2(2)
C12 C13 H13 119.9
C8 C13 H13 119.9
C19 C14 C15 120.3(2)
C19 C14 S1 119.57(17)
C15 C14 S1 120.12(18)
C16 C15 C14 119.3(2)
C16 C15 H15 120.4
C14 C15 H15 120.4
C15 C16 C17 121.5(2)
C15 C16 H16 119.3
C17 C16 H16 119.3
C16 C17 C18 119.0(2)
C16 C17 C20 121.1(2)
C18 C17 C20 119.9(2)
C19 C18 C17 120.8(2)
C19 C18 H18 119.6
C17 C18 H18 119.6
C18 C19 C14 119.1(2)
C18 C19 H19 120.4
C14 C19 H19 120.4
C17 C20 H20A 109.5
C17 C20 H20B 109.5
H20A C20 H20B 109.5
C17 C20 H20C 109.5
H20A C20 H20C 109.5
H20B C20 H20C 109.5
C26 C21 C22 121.6(2)
C26 C21 S2 119.89(17)
C22 C21 S2 118.52(17)
C23 C22 C21 119.3(2)
C23 C22 H22 120.4
C21 C22 H22 120.4
C24 C23 C22 118.3(2)
C24 C23 H23 120.8
C22 C23 H23 120.8
C25 C24 C23 123.6(2)
C25 C24 N4 118.1(2)
C23 C24 N4 118.3(2)
C24 C25 C26 118.8(2)
C24 C25 H25 120.6
C26 C25 H25 120.6
C21 C26 C25 118.4(2)
C21 C26 H26 120.8
C25 C26 H26 120.8

loop_
_geom_bond_atom_site_label_1
_geom_bond_atom_site_label_2
_geom_bond_distance
N1 N2 1.380(2)
N1 C1 1.476(3)
N1 S1 1.6688(18)
N2 C5 1.284(3)
N3 C7 1.397(3)
N3 S2 1.6339(19)
N3 H3 0.8800
N4 O6 1.220(3)
N4 O5 1.222(3)
N4 C24 1.482(3)
O1 S1 1.4292(18)
O2 S1 1.4296(18)
O3 S2 1.4246(17)
O4 S2 1.4335(17)
S1 C14 1.760(2)
S2 C21 1.765(2)
C1 C2 1.480(3)
C1 H1A 0.9900
C1 H1B 0.9900
C2 C3 1.180(3)
C3 C4 1.473(3)
C4 H4A 0.9800
C4 H4B 0.9800
C4 H4C 0.9800
C5 C6 1.465(3)
C5 H5A 0.9500
C6 C7 1.348(3)
C6 C8 1.486(3)
C7 H7 0.9500
C8 C13 1.394(3)
C8 C9 1.398(3)
C9 C10 1.388(3)
C9 H9 0.9500
C10 C11 1.382(3)
C10 H10 0.9500
C11 C12 1.389(4)
C11 H11 0.9500
C12 C13 1.389(3)
C12 H12 0.9500
C13 H13 0.9500
C14 C19 1.395(3)
C14 C15 1.398(3)
C15 C16 1.381(3)
C15 H15 0.9500
C16 C17 1.382(4)
C16 H16 0.9500
C17 C18 1.393(3)
C17 C20 1.520(3)
C18 C19 1.393(3)
C18 H18 0.9500
C19 H19 0.9500
C20 H20A 0.9800
C20 H20B 0.9800
C20 H20C 0.9800
C21 C26 1.391(3)
C21 C22 1.391(3)
C22 C23 1.380(3)
C22 H22 0.9500
C23 C24 1.378(4)
C23 H23 0.9500
C24 C25 1.359(3)
C25 C26 1.397(3)
C25 H25 0.9500
C26 H26 0.9500
